data_7236921
loop_
_publ_author_name
'Yang, Jie'
'Ren, Zichun'
'Chen, Bin'
'Fang, Manman'
'Zhao, Zujin'
'Tang, Ben Zhong'
'Peng, Qian'
'Li, Zhen'

_publ_section_title
;
 Three polymorphs of one luminogen: how the molecular packing affects the
 RTP and AIE properties?
;
_journal_issue 36
_journal_name_full 'Journal of Materials Chemistry C'
_journal_page_first 9242
_journal_paper_doi 10.1039/C7TC03656F
_journal_volume 5
_journal_year 2017
_chemical_formula_sum 'C19 H12 N2 O S'
_chemical_formula_weight 316.37
_space_group_IT_number 14
_space_group_name_Hall '-P 2ybc'
_space_group_name_H-M_alt 'P 1 21/c 1'
_symmetry_cell_setting monoclinic
_symmetry_space_group_name_H-M 'P 1 21/c 1'
_atom_sites_solution_hydrogens geom
_atom_sites_solution_primary direct
_atom_sites_solution_secondary difmap
_audit_creation_method SHELXL-97
_audit_update_record
;
2017-06-13 deposited with the CCDC.
2017-08-28 downloaded from the CCDC.
;
_cell_angle_alpha 90.00
_cell_angle_beta 107.314(2)
_cell_angle_gamma 90.00
_cell_formula_units_Z 4
_cell_length_a 12.3262(17)
_cell_length_b 12.5229(18)
_cell_length_c 9.8675(14)
_cell_measurement_reflns_used 3850
_cell_measurement_temperature 296(2)
_cell_measurement_theta_max 31.53
_cell_measurement_theta_min 2.38
_cell_volume 1454.1(4)
_computing_cell_refinement 'Bruker SAINT'
_computing_data_collection 'Bruker APEX2'
_computing_data_reduction 'Bruker SAINT'
_computing_molecular_graphics 'Bruker SHELXTL'
_computing_publication_material 'Bruker SHELXTL'
_computing_structure_refinement 'SHELXL-97 (Sheldrick, 2008)'
_computing_structure_solution 'SHELXS-97 (Sheldrick, 2008)'
_diffrn_ambient_temperature 296(2)
_diffrn_measured_fraction_theta_full 0.996
_diffrn_measured_fraction_theta_max 0.996
_diffrn_measurement_device_type 'Bruker APEX-II CCD'
_diffrn_measurement_method '\f and \w scans'
_diffrn_radiation_monochromator graphite
_diffrn_radiation_source 'fine-focus sealed tube'
_diffrn_radiation_type MoK\a
_diffrn_radiation_wavelength 0.71073
_diffrn_reflns_av_R_equivalents 0.0427
_diffrn_reflns_av_sigmaI/netI 0.0440
_diffrn_reflns_limit_h_max 17
_diffrn_reflns_limit_h_min -17
_diffrn_reflns_limit_k_max 16
_diffrn_reflns_limit_k_min -17
_diffrn_reflns_limit_l_max 13
_diffrn_reflns_limit_l_min -13
_diffrn_reflns_number 15081
_diffrn_reflns_theta_full 30.50
_diffrn_reflns_theta_max 30.50
_diffrn_reflns_theta_min 2.37
_exptl_absorpt_coefficient_mu 0.228
_exptl_absorpt_correction_T_max 0.9775
_exptl_absorpt_correction_T_min 0.9558
_exptl_absorpt_correction_type none
_exptl_crystal_density_diffrn 1.445
_exptl_crystal_density_meas 0
_exptl_crystal_density_method 'not measured'
_exptl_crystal_F_000 656
_exptl_crystal_size_max 0.20
_exptl_crystal_size_mid 0.10
_exptl_crystal_size_min 0.10
_refine_diff_density_max 0.413
_refine_diff_density_min -0.350
_refine_diff_density_rms 0.074
_refine_ls_extinction_method none
_refine_ls_goodness_of_fit_ref 1.103
_refine_ls_hydrogen_treatment mixed
_refine_ls_matrix_type full
_refine_ls_number_parameters 199
_refine_ls_number_reflns 4411
_refine_ls_number_restraints 0
_refine_ls_restrained_S_all 1.103
_refine_ls_R_factor_all 0.0521
_refine_ls_R_factor_gt 0.0398
_refine_ls_shift/su_max 0.001
_refine_ls_shift/su_mean 0.000
_refine_ls_structure_factor_coef Fsqd
_refine_ls_weighting_details 'calc w=1/[\s^2^(Fo^2^)+(0.0532P)^2^+0.2393P] where P=(Fo^2^+2Fc^2^)/3'
_refine_ls_weighting_scheme calc
_refine_ls_wR_factor_gt 0.1021
_refine_ls_wR_factor_ref 0.1100
_reflns_number_gt 3553
_reflns_number_total 4411
_reflns_threshold_expression >2sigma(I)
_cod_data_source_file c7tc03656f3.cif
_cod_data_source_block t
_cod_depositor_comments
;
The following automatic conversions were performed:

data item '_symmetry_cell_setting' value 'Monoclinic' was changed to
'monoclinic' in accordance with the
/home/saulius/struct/COD-crude-data/automatic-downloads/DataCite-retrospective/RSC/depositions/lib/dictionaries/cif_core.dic
dictionary named 'cif_core.dic' version 2.4.2 last updated on
2011-04-26.

Automatic conversion script
Id: cif_fix_values 6909 2019-04-08 15:41:33Z antanas 
;
_cod_original_sg_symbol_H-M P2(1)/c
_cod_database_code 7236921

loop_
_symmetry_equiv_pos_as_xyz
'x, y, z'
'-x, y+1/2, -z+1/2'
'-x, -y, -z'
'x, -y-1/2, z-1/2'

loop_
_atom_site_label
_atom_site_type_symbol
_atom_site_fract_x
_atom_site_fract_y
_atom_site_fract_z
_atom_site_U_iso_or_equiv
_atom_site_adp_type
_atom_site_occupancy
_atom_site_symmetry_multiplicity
_atom_site_calc_flag
_atom_site_refinement_flags
C1 C 0.27195(10) 0.77192(10) 0.40709(13) 0.0124(2) Uani 1 1 d .
C2 C 0.23934(10) 0.67420(10) 0.45268(14) 0.0151(2) Uani 1 1 d .
H2 H 0.1844 0.6731 0.5000 0.018 Uiso 1 1 calc R
C3 C 0.28784(11) 0.57977(11) 0.42799(14) 0.0158(3) Uani 1 1 d .
H3 H 0.2655 0.5157 0.4591 0.019 Uiso 1 1 calc R
C4 C 0.37032(11) 0.57956(11) 0.35656(14) 0.0162(3) Uani 1 1 d .
C5 C 0.40539(11) 0.67656(11) 0.31421(15) 0.0175(3) Uani 1 1 d .
H5 H 0.4614 0.6774 0.2685 0.021 Uiso 1 1 calc R
C6 C 0.35766(10) 0.77152(11) 0.33956(14) 0.0152(2) Uani 1 1 d .
H6 H 0.3824 0.8357 0.3117 0.018 Uiso 1 1 calc R
C7 C 0.41566(11) 0.47989(11) 0.32464(15) 0.0192(3) Uani 1 1 d .
C8 C 0.24556(10) 0.96504(10) 0.36732(14) 0.0134(2) Uani 1 1 d .
C9 C 0.34627(10) 1.01899(11) 0.43299(15) 0.0166(3) Uani 1 1 d .
H9 H 0.3978 0.9906 0.5139 0.020 Uiso 1 1 calc R
C10 C 0.36953(11) 1.11516(11) 0.37749(16) 0.0185(3) Uani 1 1 d .
H10 H 0.4371 1.1509 0.4209 0.022 Uiso 1 1 calc R
C11 C 0.29250(11) 1.15829(11) 0.25749(16) 0.0191(3) Uani 1 1 d .
H11 H 0.3094 1.2219 0.2194 0.023 Uiso 1 1 calc R
C12 C 0.19012(11) 1.10651(10) 0.19413(15) 0.0165(3) Uani 1 1 d .
H12 H 0.1376 1.1363 0.1151 0.020 Uiso 1 1 calc R
C13 C 0.16652(10) 1.00999(10) 0.24940(14) 0.0131(2) Uani 1 1 d .
C14 C 0.01477(10) 0.89655(10) 0.33436(14) 0.0130(2) Uani 1 1 d .
C15 C -0.09360(10) 0.89155(10) 0.35109(15) 0.0160(3) Uani 1 1 d .
H15 H -0.1565 0.9127 0.2774 0.019 Uiso 1 1 calc R
C16 C -0.10748(11) 0.85519(10) 0.47721(15) 0.0171(3) Uani 1 1 d .
H16 H -0.1801 0.8491 0.4867 0.021 Uiso 1 1 calc R
C17 C -0.01327(11) 0.82759(10) 0.58998(15) 0.0163(3) Uani 1 1 d .
H17 H -0.0227 0.8050 0.6756 0.020 Uiso 1 1 calc R
C18 C 0.09475(11) 0.83392(10) 0.57421(14) 0.0147(2) Uani 1 1 d .
H18 H 0.1580 0.8173 0.6502 0.018 Uiso 1 1 calc R
C19 C 0.10870(10) 0.86486(10) 0.44562(14) 0.0126(2) Uani 1 1 d .
N1 N 0.21892(9) 0.86740(8) 0.42524(12) 0.0140(2) Uani 1 1 d .
N2 N 0.44876(11) 0.39961(11) 0.29746(15) 0.0260(3) Uani 1 1 d .
S1 S 0.03458(3) 0.94596(3) 0.17587(3) 0.01540(9) Uani 1 1 d .

loop_
_atom_site_aniso_label
_atom_site_aniso_U_11
_atom_site_aniso_U_22
_atom_site_aniso_U_33
_atom_site_aniso_U_23
_atom_site_aniso_U_13
_atom_site_aniso_U_12
C1 0.0117(5) 0.0142(6) 0.0109(6) -0.0003(4) 0.0026(4) 0.0011(4)
C2 0.0159(5) 0.0156(6) 0.0158(6) 0.0017(5) 0.0077(5) 0.0012(4)
C3 0.0188(6) 0.0141(6) 0.0150(6) 0.0006(5) 0.0058(5) 0.0005(5)
C4 0.0155(5) 0.0169(6) 0.0164(6) -0.0024(5) 0.0047(5) 0.0021(5)
C5 0.0145(5) 0.0208(7) 0.0187(7) -0.0020(5) 0.0073(5) 0.0008(5)
C6 0.0144(5) 0.0156(6) 0.0167(6) -0.0008(5) 0.0062(4) -0.0013(4)
C7 0.0181(6) 0.0208(7) 0.0189(7) -0.0017(5) 0.0059(5) 0.0010(5)
C8 0.0142(5) 0.0116(6) 0.0167(6) 0.0005(4) 0.0079(4) 0.0003(4)
C9 0.0133(5) 0.0184(6) 0.0191(7) -0.0001(5) 0.0062(5) 0.0013(5)
C10 0.0155(5) 0.0163(6) 0.0258(7) -0.0028(5) 0.0095(5) -0.0028(5)
C11 0.0211(6) 0.0136(6) 0.0259(7) 0.0014(5) 0.0121(5) -0.0021(5)
C12 0.0195(6) 0.0141(6) 0.0174(7) 0.0022(5) 0.0078(5) 0.0011(5)
C13 0.0151(5) 0.0112(6) 0.0145(6) -0.0010(4) 0.0066(4) -0.0004(4)
C14 0.0157(5) 0.0100(6) 0.0140(6) -0.0008(4) 0.0056(4) -0.0014(4)
C15 0.0138(5) 0.0130(6) 0.0211(7) -0.0006(5) 0.0053(5) 0.0005(4)
C16 0.0166(5) 0.0116(6) 0.0269(7) -0.0024(5) 0.0123(5) -0.0004(4)
C17 0.0229(6) 0.0113(6) 0.0189(7) 0.0004(5) 0.0128(5) 0.0015(5)
C18 0.0184(6) 0.0115(6) 0.0155(6) 0.0012(4) 0.0068(5) 0.0018(4)
C19 0.0135(5) 0.0098(5) 0.0167(6) 0.0002(4) 0.0079(4) 0.0005(4)
N1 0.0139(4) 0.0117(5) 0.0186(6) 0.0029(4) 0.0084(4) 0.0017(4)
N2 0.0273(6) 0.0230(7) 0.0293(7) -0.0029(5) 0.0109(5) 0.0050(5)
S1 0.01752(15) 0.01576(17) 0.01218(16) 0.00083(11) 0.00331(11) -0.00344(11)

loop_
_atom_type_symbol
_atom_type_description
_atom_type_scat_dispersion_real
_atom_type_scat_dispersion_imag
_atom_type_scat_source
C C 0.0033 0.0016 'International Tables Vol C Tables 4.2.6.8 and 6.1.1.4'
H H 0.0000 0.0000 'International Tables Vol C Tables 4.2.6.8 and 6.1.1.4'
N N 0.0061 0.0033 'International Tables Vol C Tables 4.2.6.8 and 6.1.1.4'
O O 0.0106 0.0060 'International Tables Vol C Tables 4.2.6.8 and 6.1.1.4'
S S 0.1246 0.1234 'International Tables Vol C Tables 4.2.6.8 and 6.1.1.4'

loop_
_geom_angle_atom_site_label_1
_geom_angle_atom_site_label_2
_geom_angle_atom_site_label_3
_geom_angle
N1 C1 C2 120.98(11)
N1 C1 C6 120.59(11)
C2 C1 C6 118.42(11)
C3 C2 C1 120.70(12)
C3 C2 H2 119.6
C1 C2 H2 119.6
C2 C3 C4 120.58(12)
C2 C3 H3 119.7
C4 C3 H3 119.7
C5 C4 C3 119.07(12)
C5 C4 C7 120.95(12)
C3 C4 C7 119.95(13)
C6 C5 C4 120.58(12)
C6 C5 H5 119.7
C4 C5 H5 119.7
C5 C6 C1 120.58(12)
C5 C6 H6 119.7
C1 C6 H6 119.7
N2 C7 C4 178.11(15)
C9 C8 C13 119.81(12)
C9 C8 N1 120.55(11)
C13 C8 N1 119.51(11)
C10 C9 C8 119.84(12)
C10 C9 H9 120.1
C8 C9 H9 120.1
C9 C10 C11 120.35(12)
C9 C10 H10 119.8
C11 C10 H10 119.8
C10 C11 C12 120.06(12)
C10 C11 H11 120.0
C12 C11 H11 120.0
C11 C12 C13 119.75(12)
C11 C12 H12 120.1
C13 C12 H12 120.1
C12 C13 C8 120.12(11)
C12 C13 S1 120.54(10)
C8 C13 S1 119.29(10)
C19 C14 C15 119.58(12)
C19 C14 S1 119.71(9)
C15 C14 S1 120.68(10)
C16 C15 C14 120.03(12)
C16 C15 H15 120.0
C14 C15 H15 120.0
C15 C16 C17 120.27(12)
C15 C16 H16 119.9
C17 C16 H16 119.9
C18 C17 C16 119.75(12)
C18 C17 H17 120.1
C16 C17 H17 120.1
C19 C18 C17 120.22(12)
C19 C18 H18 119.9
C17 C18 H18 119.9
C18 C19 C14 120.00(11)
C18 C19 N1 121.09(11)
C14 C19 N1 118.89(11)
C1 N1 C8 120.55(10)
C1 N1 C19 119.86(10)
C8 N1 C19 114.57(10)
C13 S1 C14 98.55(6)

loop_
_geom_bond_atom_site_label_1
_geom_bond_atom_site_label_2
_geom_bond_distance
C1 N1 1.3995(16)
C1 C2 1.4032(18)
C1 C6 1.4069(18)
C2 C3 1.3792(18)
C2 H2 0.9300
C3 C4 1.3989(18)
C3 H3 0.9300
C4 C5 1.3945(19)
C4 C7 1.4403(19)
C5 C6 1.3821(18)
C5 H5 0.9300
C6 H6 0.9300
C7 N2 1.1464(19)
C8 C9 1.3924(17)
C8 C13 1.3947(17)
C8 N1 1.4288(16)
C9 C10 1.3878(19)
C9 H9 0.9300
C10 C11 1.388(2)
C10 H10 0.9300
C11 C12 1.3908(19)
C11 H11 0.9300
C12 C13 1.3919(18)
C12 H12 0.9300
C13 S1 1.7640(13)
C14 C19 1.3952(17)
C14 C15 1.3952(17)
C14 S1 1.7651(13)
C15 C16 1.383(2)
C15 H15 0.9300
C16 C17 1.3917(19)
C16 H16 0.9300
C17 C18 1.3881(18)
C17 H17 0.9300
C18 C19 1.3855(18)
C18 H18 0.9300
C19 N1 1.4317(15)

loop_
_geom_torsion_atom_site_label_1
_geom_torsion_atom_site_label_2
_geom_torsion_atom_site_label_3
_geom_torsion_atom_site_label_4
_geom_torsion
N1 C1 C2 C3 176.66(12)
C6 C1 C2 C3 -1.91(18)
C1 C2 C3 C4 -0.2(2)
C2 C3 C4 C5 1.9(2)
C2 C3 C4 C7 -176.58(12)
C3 C4 C5 C6 -1.4(2)
C7 C4 C5 C6 177.03(12)
C4 C5 C6 C1 -0.7(2)
N1 C1 C6 C5 -176.20(11)
C2 C1 C6 C5 2.37(19)
C5 C4 C7 N2 -125(5)
C3 C4 C7 N2 53(5)
C13 C8 C9 C10 -2.5(2)
N1 C8 C9 C10 -178.33(12)
C8 C9 C10 C11 0.5(2)
C9 C10 C11 C12 1.6(2)
C10 C11 C12 C13 -1.6(2)
C11 C12 C13 C8 -0.4(2)
C11 C12 C13 S1 177.08(10)
C9 C8 C13 C12 2.49(19)
N1 C8 C13 C12 178.32(12)
C9 C8 C13 S1 -175.03(10)
N1 C8 C13 S1 0.81(17)
C19 C14 C15 C16 -0.12(19)
S1 C14 C15 C16 -178.36(10)
C14 C15 C16 C17 2.65(19)
C15 C16 C17 C18 -1.75(19)
C16 C17 C18 C19 -1.70(19)
C17 C18 C19 C14 4.22(19)
C17 C18 C19 N1 -177.24(11)
C15 C14 C19 C18 -3.31(18)
S1 C14 C19 C18 174.95(10)
C15 C14 C19 N1 178.12(11)
S1 C14 C19 N1 -3.62(16)
C2 C1 N1 C8 -174.40(11)
C6 C1 N1 C8 4.14(17)
C2 C1 N1 C19 -20.81(18)
C6 C1 N1 C19 157.72(12)
C9 C8 N1 C1 -76.75(16)
C13 C8 N1 C1 107.44(14)
C9 C8 N1 C19 128.35(13)
C13 C8 N1 C19 -47.46(16)
C18 C19 N1 C1 75.27(16)
C14 C19 N1 C1 -106.18(14)
C18 C19 N1 C8 -129.65(13)
C14 C19 N1 C8 48.91(16)
C12 C13 S1 C14 -142.56(11)
C8 C13 S1 C14 34.95(12)
C19 C14 S1 C13 -33.58(11)
C15 C14 S1 C13 144.66(10)
